data_2205869
loop_
_publ_author_name
'S. Selvanayagam'
'Jasmin Paul'
'D. Velmurugan'
'K. Ravikumar'
'R. Rathna Durga'
'R. Raghunathan'

_publ_section_title
7'-(4-Methoxyphenyl)chroman-3-spiro-6'-hexahydro-1<i>H</i>-pyrrolo[1,2-<i>c</i>]thiazole-5'-spiro-3''-1''<i>H</i>-indole-4,2''(3''<i>H</i>)-dione
_journal_issue 6
_journal_name_full 'Acta Crystallographica Section E'
_journal_page_first o1585
_journal_page_last o1587
_journal_paper_doi 10.1107/S1600536805013218
_journal_volume 61
_journal_year 2005
_chemical_formula_iupac 'C28 H24 N2 O4 S'
_chemical_formula_moiety 'C28 H24 N2 O4 S'
_chemical_formula_sum 'C28 H24 N2 O4 S'
_chemical_formula_weight 484.55
_chemical_name_systematic
;
7'-(4-Methoxyphenyl)-chroman-3-spiro-6'-hexahydro-1H-pyrrolo[1,2-c]thiazole-
5'-spiro-3''-1''H-indole-4,2''(3''H)-dione
;
_space_group_IT_number 14
_symmetry_cell_setting monoclinic
_symmetry_space_group_name_Hall '-P 2ybc'
_symmetry_space_group_name_H-M 'P 1 21/c 1'
_atom_sites_solution_hydrogens geom
_atom_sites_solution_primary direct
_atom_sites_solution_secondary difmap
_audit_creation_method SHELXL-97
_cell_angle_alpha 90.00
_cell_angle_beta 91.213(10)
_cell_angle_gamma 90.00
_cell_formula_units_Z 4
_cell_length_a 9.5561(6)
_cell_length_b 16.1035(11)
_cell_length_c 15.2631(10)
_cell_measurement_reflns_used 6089
_cell_measurement_temperature 273(2)
_cell_measurement_theta_max 27.79
_cell_measurement_theta_min 2.48
_cell_volume 2348.3(3)
_computing_cell_refinement 'SAINT (Bruker, 2001)'
_computing_data_collection 'SMART (Bruker, 2001)'
_computing_data_reduction SAINT
_computing_molecular_graphics
;
ORTEP-3 (Farrugia, 1997) and PLATON (Spek, 2003)
;
_computing_structure_refinement 'SHELXL97 (Sheldrick, 1997)'
_computing_structure_solution 'SHELXS97 (Sheldrick, 1997)'
_diffrn_ambient_temperature 273(2)
_diffrn_measured_fraction_theta_full 0.960
_diffrn_measured_fraction_theta_max 0.906
_diffrn_measurement_device 'Bruker SMART APEX'
_diffrn_measurement_device_type 'Bruker SMART APEX CCD area-detector'
_diffrn_measurement_method '\w scans'
_diffrn_radiation_monochromator graphite
_diffrn_radiation_source 'fine-focus sealed tube'
_diffrn_radiation_type MoK\a
_diffrn_radiation_wavelength 0.71073
_diffrn_reflns_av_R_equivalents 0.0184
_diffrn_reflns_av_sigmaI/netI 0.0228
_diffrn_reflns_limit_h_max 11
_diffrn_reflns_limit_h_min -10
_diffrn_reflns_limit_k_max 21
_diffrn_reflns_limit_k_min -20
_diffrn_reflns_limit_l_max 20
_diffrn_reflns_limit_l_min -19
_diffrn_reflns_number 14171
_diffrn_reflns_theta_full 25.00
_diffrn_reflns_theta_max 27.99
_diffrn_reflns_theta_min 1.84
_diffrn_standards_decay_% 0
_diffrn_standards_number 0
_exptl_absorpt_coefficient_mu 0.177
_exptl_absorpt_correction_type none
_exptl_crystal_colour colourless
_exptl_crystal_density_diffrn 1.371
_exptl_crystal_density_meas ?
_exptl_crystal_density_method 'not measured'
_exptl_crystal_description Block
_exptl_crystal_F_000 1016
_exptl_crystal_size_max 0.26
_exptl_crystal_size_mid 0.24
_exptl_crystal_size_min 0.18
_refine_diff_density_max 0.378
_refine_diff_density_min -0.205
_refine_ls_extinction_method none
_refine_ls_goodness_of_fit_ref 1.024
_refine_ls_hydrogen_treatment constr
_refine_ls_matrix_type full
_refine_ls_number_parameters 317
_refine_ls_number_reflns 5134
_refine_ls_number_restraints 0
_refine_ls_restrained_S_all 1.024
_refine_ls_R_factor_all 0.0540
_refine_ls_R_factor_gt 0.0470
_refine_ls_shift/su_max <0.001
_refine_ls_shift/su_mean <0.001
_refine_ls_structure_factor_coef Fsqd
_refine_ls_weighting_details 'calc w=1/[\s^2^(Fo^2^)+(0.0726P)^2^+0.5516P] where P=(Fo^2^+2Fc^2^)/3'
_refine_ls_weighting_scheme calc
_refine_ls_wR_factor_gt 0.1207
_refine_ls_wR_factor_ref 0.1262
_reflns_number_gt 4396
_reflns_number_total 5134
_reflns_threshold_expression I>2\s(I)
_cod_data_source_file bt6657.cif
_cod_data_source_block I
_cod_depositor_comments
;
The following automatic conversions were performed:
'_symmetry_cell_setting' value 'Monoclinic' changed to 'monoclinic'
according to '/home/saulius/struct/CIF-dictionaries/cif_core.dic'
dictionary named 'cif_core.dic' version 2.4.1 from 2010-06-29.

Automatic conversion script
Id: cif_fix_enum 1527 2010-12-29 10:47:43Z saulius 

The following automatic conversions were performed:

'_symmetry_cell_setting' value 'Monoclinic' changed to 'monoclinic'
according to /home/saulius/struct/CIF-dictionaries/cif_core.dic
dictionary named 'cif_core.dic' version 2.4.1 from 2010-06-29.

Automatic conversion script
Id: cif_fix_values 1715 2011-07-08 13:25:40Z adriana 

The following automatic conversions were performed:

'_exptl_crystal_density_meas' value 'none' was changed to '?' - the
value is perceived as not measured.

Automatic conversion script
Id: cif_fix_values 3008 2015-01-20 13:52:24Z robertas 
;
_cod_original_sg_symbol_H-M 'P 21/c'
_cod_database_code 2205869
_cod_database_fobs_code 2205869

loop_
_symmetry_equiv_pos_as_xyz
'x, y, z'
'-x, y+1/2, -z+1/2'
'-x, -y, -z'
'x, -y-1/2, z-1/2'

loop_
_atom_site_label
_atom_site_fract_x
_atom_site_fract_y
_atom_site_fract_z
_atom_site_U_iso_or_equiv
_atom_site_adp_type
_atom_site_calc_flag
_atom_site_refinement_flags
_atom_site_occupancy
_atom_site_type_symbol
S1 0.56744(5) 0.12022(3) -0.08305(3) 0.04361(14) Uani d . 1 S
O2 0.04618(13) 0.12139(7) 0.20431(8) 0.0465(3) Uani d . 1 O
N1 0.36785(13) 0.16341(7) 0.01790(8) 0.0328(3) Uani d . 1 N
C3 0.43513(16) 0.16285(9) 0.16237(10) 0.0327(3) Uani d . 1 C
H3 0.4773 0.2181 0.1572 0.039 Uiso calc R 1 H
C7 0.49524(17) 0.12477(9) 0.24588(10) 0.0344(3) Uani d . 1 C
N2 0.01777(15) 0.12082(8) -0.00367(9) 0.0404(3) Uani d . 1 N
H2 -0.0508 0.0894 -0.0199 0.048 Uiso calc R 1 H
O4 0.16687(13) 0.02012(6) 0.04915(8) 0.0443(3) Uani d . 1 O
O3 0.31578(13) 0.31680(7) 0.20708(8) 0.0472(3) Uani d . 1 O
C21 0.23219(17) 0.26100(9) 0.19645(10) 0.0359(3) Uani d . 1 C
C28 0.14544(17) 0.23923(9) 0.01771(9) 0.0347(3) Uani d . 1 C
O1 0.66593(17) 0.02539(9) 0.47656(9) 0.0617(4) Uani d . 1 O
C4 0.46223(16) 0.11786(9) 0.07671(9) 0.0330(3) Uani d . 1 C
H4 0.4347 0.0594 0.0805 0.040 Uiso calc R 1 H
C2 0.27354(16) 0.17582(8) 0.15966(9) 0.0323(3) Uani d . 1 C
C14 0.19497(18) 0.11365(10) 0.21626(11) 0.0391(4) Uani d . 1 C
H14A 0.2232 0.0577 0.2011 0.047 Uiso calc R 1 H
H14B 0.2198 0.1229 0.2774 0.047 Uiso calc R 1 H
C22 0.13544(17) 0.09311(9) 0.03630(10) 0.0357(3) Uani d . 1 C
C6 0.60442(18) 0.12656(10) 0.03482(11) 0.0422(4) Uani d . 1 C
H6A 0.6667 0.0822 0.0537 0.051 Uiso calc R 1 H
H6B 0.6471 0.1794 0.0500 0.051 Uiso calc R 1 H
C1 0.23109(16) 0.16961(8) 0.05781(9) 0.0319(3) Uani d . 1 C
C23 0.02018(17) 0.20747(10) -0.01584(10) 0.0368(3) Uani d . 1 C
C20 0.08286(19) 0.26888(11) 0.21687(11) 0.0429(4) Uani d . 1 C
C5 0.37914(19) 0.13225(10) -0.07051(10) 0.0410(4) Uani d . 1 C
H5A 0.3407 0.1715 -0.1128 0.049 Uiso calc R 1 H
H5B 0.3312 0.0795 -0.0774 0.049 Uiso calc R 1 H
C27 0.17686(19) 0.32234(10) 0.00765(11) 0.0414(4) Uani d . 1 C
H27 0.2618 0.3437 0.0281 0.050 Uiso calc R 1 H
C15 -0.00413(19) 0.19972(12) 0.21405(10) 0.0446(4) Uani d . 1 C
C11 0.5560(2) 0.14161(11) 0.39999(11) 0.0468(4) Uani d . 1 C
H11 0.5569 0.1746 0.4500 0.056 Uiso calc R 1 H
C10 0.60880(19) 0.06227(11) 0.40329(11) 0.0437(4) Uani d . 1 C
C12 0.50146(19) 0.17199(10) 0.32158(11) 0.0440(4) Uani d . 1 C
H12 0.4677 0.2262 0.3197 0.053 Uiso calc R 1 H
C24 -0.07878(19) 0.25713(12) -0.05644(11) 0.0471(4) Uani d . 1 C
H24 -0.1634 0.2356 -0.0774 0.057 Uiso calc R 1 H
C8 0.54972(19) 0.04487(10) 0.25091(11) 0.0427(4) Uani d . 1 C
H8 0.5472 0.0113 0.2013 0.051 Uiso calc R 1 H
C25 -0.0466(2) 0.34081(12) -0.06464(12) 0.0516(5) Uani d . 1 C
H25 -0.1113 0.3760 -0.0918 0.062 Uiso calc R 1 H
C9 0.6075(2) 0.01440(10) 0.32813(12) 0.0490(4) Uani d . 1 C
H9 0.6459 -0.0387 0.3296 0.059 Uiso calc R 1 H
C26 0.0786(2) 0.37323(11) -0.03376(12) 0.0489(4) Uani d . 1 C
H26 0.0972 0.4295 -0.0407 0.059 Uiso calc R 1 H
C16 -0.1485(2) 0.20856(15) 0.22122(12) 0.0576(5) Uani d . 1 C
H16 -0.2067 0.1623 0.2177 0.069 Uiso calc R 1 H
C19 0.0235(2) 0.34715(13) 0.23146(13) 0.0561(5) Uani d . 1 C
H19 0.0804 0.3939 0.2354 0.067 Uiso calc R 1 H
C18 -0.1193(3) 0.35483(16) 0.23999(15) 0.0687(6) Uani d . 1 C
H18 -0.1586 0.4067 0.2501 0.082 Uiso calc R 1 H
C13 0.6682(3) 0.07218(16) 0.55563(13) 0.0722(6) Uani d . 1 C
H13A 0.7280 0.1196 0.5492 0.108 Uiso calc R 1 H
H13B 0.7031 0.0381 0.6029 0.108 Uiso calc R 1 H
H13C 0.5751 0.0904 0.5682 0.108 Uiso calc R 1 H
C17 -0.2036(2) 0.28584(18) 0.23349(14) 0.0694(6) Uani d . 1 C
H17 -0.3000 0.2919 0.2375 0.083 Uiso calc R 1 H

loop_
_atom_site_aniso_label
_atom_site_aniso_U_11
_atom_site_aniso_U_22
_atom_site_aniso_U_33
_atom_site_aniso_U_12
_atom_site_aniso_U_13
_atom_site_aniso_U_23
S1 0.0448(3) 0.0425(2) 0.0439(2) 0.00119(17) 0.00911(18) -0.00049(15)
O2 0.0368(7) 0.0507(7) 0.0520(7) -0.0111(5) 0.0037(5) -0.0013(5)
N1 0.0298(7) 0.0319(6) 0.0366(6) -0.0011(5) -0.0011(5) 0.0005(5)
C3 0.0319(9) 0.0270(6) 0.0390(7) -0.0014(5) -0.0017(6) -0.0019(5)
C7 0.0297(9) 0.0331(7) 0.0401(8) -0.0004(6) -0.0036(6) -0.0032(6)
N2 0.0321(8) 0.0401(7) 0.0486(7) -0.0070(5) -0.0069(6) -0.0049(5)
O4 0.0399(7) 0.0307(5) 0.0622(7) -0.0053(5) -0.0040(5) -0.0041(5)
O3 0.0471(8) 0.0308(5) 0.0634(7) -0.0018(5) -0.0034(6) -0.0067(5)
C21 0.0392(9) 0.0322(7) 0.0363(7) 0.0024(6) -0.0024(6) -0.0012(5)
C28 0.0330(9) 0.0346(7) 0.0363(7) 0.0012(6) -0.0018(6) -0.0017(6)
O1 0.0740(10) 0.0618(8) 0.0484(7) 0.0049(7) -0.0167(7) 0.0078(6)
C4 0.0318(9) 0.0293(7) 0.0379(7) -0.0003(6) -0.0015(6) -0.0004(5)
C2 0.0313(9) 0.0286(6) 0.0370(7) -0.0019(6) -0.0027(6) -0.0006(5)
C14 0.0356(10) 0.0384(8) 0.0434(8) -0.0054(6) -0.0003(7) 0.0044(6)
C22 0.0322(9) 0.0351(7) 0.0399(8) -0.0059(6) 0.0003(6) -0.0050(6)
C6 0.0360(10) 0.0453(9) 0.0455(9) 0.0023(7) 0.0016(7) -0.0024(7)
C1 0.0300(9) 0.0272(6) 0.0384(7) -0.0033(5) -0.0033(6) -0.0016(5)
C23 0.0331(9) 0.0418(8) 0.0355(7) -0.0004(6) -0.0002(6) -0.0024(6)
C20 0.0397(10) 0.0497(9) 0.0392(8) 0.0071(7) 0.0015(7) -0.0024(7)
C5 0.0433(10) 0.0419(8) 0.0378(8) -0.0055(7) 0.0005(7) 0.0006(6)
C27 0.0413(10) 0.0365(8) 0.0462(9) -0.0013(7) -0.0025(7) 0.0010(6)
C15 0.0376(10) 0.0613(10) 0.0349(8) -0.0002(8) 0.0022(6) -0.0014(7)
C11 0.0506(11) 0.0477(9) 0.0416(8) 0.0015(8) -0.0080(7) -0.0102(7)
C10 0.0393(10) 0.0472(9) 0.0443(9) -0.0025(7) -0.0072(7) 0.0040(7)
C12 0.0468(11) 0.0369(8) 0.0478(9) 0.0065(7) -0.0087(7) -0.0088(6)
C24 0.0363(10) 0.0600(10) 0.0448(9) 0.0038(8) -0.0056(7) 0.0013(7)
C8 0.0505(11) 0.0346(8) 0.0427(8) 0.0048(7) -0.0036(7) -0.0057(6)
C25 0.0473(12) 0.0560(10) 0.0511(10) 0.0157(8) -0.0047(8) 0.0093(8)
C9 0.0575(12) 0.0367(8) 0.0523(10) 0.0096(8) -0.0062(8) -0.0002(7)
C26 0.0542(12) 0.0394(8) 0.0532(10) 0.0074(8) 0.0015(8) 0.0071(7)
C16 0.0383(12) 0.0889(15) 0.0458(10) -0.0037(10) 0.0035(8) -0.0016(9)
C19 0.0563(13) 0.0562(11) 0.0559(11) 0.0159(9) 0.0055(9) -0.0032(8)
C18 0.0600(15) 0.0817(15) 0.0647(13) 0.0331(12) 0.0087(10) -0.0026(11)
C13 0.0853(17) 0.0861(16) 0.0445(10) -0.0101(13) -0.0136(10) 0.0052(10)
C17 0.0408(13) 0.1097(19) 0.0577(12) 0.0178(12) 0.0056(9) -0.0006(12)

loop_
_atom_type_symbol
_atom_type_description
_atom_type_scat_dispersion_real
_atom_type_scat_dispersion_imag
_atom_type_scat_source
C C 0.0033 0.0016 'International Tables Vol C Tables 4.2.6.8 and 6.1.1.4'
H H 0.0000 0.0000 'International Tables Vol C Tables 4.2.6.8 and 6.1.1.4'
N N 0.0061 0.0033 'International Tables Vol C Tables 4.2.6.8 and 6.1.1.4'
O O 0.0106 0.0060 'International Tables Vol C Tables 4.2.6.8 and 6.1.1.4'
S S 0.1246 0.1234 'International Tables Vol C Tables 4.2.6.8 and 6.1.1.4'

loop_
_geom_angle_atom_site_label_1
_geom_angle_atom_site_label_2
_geom_angle_atom_site_label_3
_geom_angle
_geom_angle_publ_flag
C5 S1 C6 93.52(8) ?
C15 O2 C14 114.74(13) ?
C5 N1 C1 120.00(10) y
C5 N1 C4 110.10(10) y
C1 N1 C4 109.00(10) y
C7 C3 C4 117.47(12) ?
C7 C3 C2 115.74(12) ?
C4 C3 C2 103.16(12) ?
C7 C3 H3 106.6 ?
C4 C3 H3 106.6 ?
C2 C3 H3 106.6 ?
C12 C7 C8 116.97(14) ?
C12 C7 C3 119.24(13) ?
C8 C7 C3 123.76(13) ?
C22 N2 C23 111.91(13) ?
C22 N2 H2 124.0 ?
C23 N2 H2 124.0 ?
O3 C21 C20 123.17(14) ?
O3 C21 C2 122.49(14) ?
C20 C21 C2 114.34(13) ?
C27 C28 C23 120.23(15) ?
C27 C28 C1 130.34(14) ?
C23 C28 C1 109.35(13) ?
C10 O1 C13 117.50(16) ?
N1 C4 C6 103.98(12) ?
N1 C4 C3 100.09(11) ?
C6 C4 C3 119.17(13) ?
N1 C4 H4 110.9 ?
C6 C4 H4 110.9 ?
C3 C4 H4 110.9 ?
C14 C2 C21 104.16(12) ?
C14 C2 C3 113.28(12) ?
C21 C2 C3 111.86(12) ?
C14 C2 C1 112.96(12) ?
C21 C2 C1 110.41(11) ?
C3 C2 C1 104.36(11) ?
O2 C14 C2 111.60(13) ?
O2 C14 H14A 109.3 ?
C2 C14 H14A 109.3 ?
O2 C14 H14B 109.3 ?
C2 C14 H14B 109.3 ?
H14A C14 H14B 108.0 ?
O4 C22 N2 126.15(14) ?
O4 C22 C1 125.47(14) ?
N2 C22 C1 108.25(12) ?
C4 C6 S1 104.64(11) ?
C4 C6 H6A 110.8 ?
S1 C6 H6A 110.8 ?
C4 C6 H6B 110.8 ?
S1 C6 H6B 110.8 ?
H6A C6 H6B 108.9 ?
N1 C1 C28 111.39(12) ?
N1 C1 C22 112.55(11) ?
C28 C1 C22 100.97(12) ?
N1 C1 C2 101.48(11) ?
C28 C1 C2 118.10(11) ?
C22 C1 C2 112.82(11) ?
C24 C23 C28 122.04(15) ?
C24 C23 N2 128.50(15) ?
C28 C23 N2 109.43(13) ?
C15 C20 C19 118.80(18) ?
C15 C20 C21 120.39(15) ?
C19 C20 C21 120.55(17) ?
N1 C5 S1 103.18(11) ?
N1 C5 H5A 111.1 ?
S1 C5 H5A 111.1 ?
N1 C5 H5B 111.1 ?
S1 C5 H5B 111.1 ?
H5A C5 H5B 109.1 ?
C28 C27 C26 118.42(16) ?
C28 C27 H27 120.8 ?
C26 C27 H27 120.8 ?
O2 C15 C20 122.30(16) ?
O2 C15 C16 117.16(17) ?
C20 C15 C16 120.54(18) ?
C10 C11 C12 119.43(15) ?
C10 C11 H11 120.3 ?
C12 C11 H11 120.3 ?
O1 C10 C11 124.9(2) y
O1 C10 C9 115.6(2) y
C11 C10 C9 119.44(15) ?
C7 C12 C11 122.44(15) ?
C7 C12 H12 118.8 ?
C11 C12 H12 118.8 ?
C23 C24 C25 116.94(17) ?
C23 C24 H24 121.5 ?
C25 C24 H24 121.5 ?
C9 C8 C7 121.24(15) ?
C9 C8 H8 119.4 ?
C7 C8 H8 119.4 ?
C26 C25 C24 121.94(16) ?
C26 C25 H25 119.0 ?
C24 C25 H25 119.0 ?
C8 C9 C10 120.44(16) ?
C8 C9 H9 119.8 ?
C10 C9 H9 119.8 ?
C25 C26 C27 120.38(16) ?
C25 C26 H26 119.8 ?
C27 C26 H26 119.8 ?
C17 C16 C15 119.3(2) ?
C17 C16 H16 120.4 ?
C15 C16 H16 120.4 ?
C18 C19 C20 120.0(2) ?
C18 C19 H19 120.0 ?
C20 C19 H19 120.0 ?
C17 C18 C19 120.0(2) ?
C17 C18 H18 120.0 ?
C19 C18 H18 120.0 ?
O1 C13 H13A 109.5 ?
O1 C13 H13B 109.5 ?
H13A C13 H13B 109.5 ?
O1 C13 H13C 109.5 ?
H13A C13 H13C 109.5 ?
H13B C13 H13C 109.5 ?
C16 C17 C18 121.3(2) ?
C16 C17 H17 119.3 ?
C18 C17 H17 119.3 ?

loop_
_geom_bond_atom_site_label_1
_geom_bond_atom_site_label_2
_geom_bond_distance
_geom_bond_publ_flag
S1 C5 1.824(2) y
S1 C6 1.829(2) y
O2 C15 1.359(2) y
O2 C14 1.435(2) y
N1 C5 1.446(2) ?
N1 C1 1.457(2) ?
N1 C4 1.4570(19) ?
C3 C7 1.516(2) ?
C3 C4 1.522(2) ?
C3 C2 1.558(2) ?
C3 H3 0.9800 ?
C7 C12 1.383(2) ?
C7 C8 1.390(2) ?
N2 C22 1.344(2) ?
N2 C23 1.408(2) ?
N2 H2 0.8600 ?
O4 C22 1.2279(19) ?
O3 C21 1.2110(19) ?
C21 C20 1.473(2) ?
C21 C2 1.537(2) ?
C28 C27 1.381(2) ?
C28 C23 1.390(2) ?
C28 C1 1.510(2) ?
O1 C10 1.370(2) ?
O1 C13 1.423(3) ?
C4 C6 1.520(2) ?
C4 H4 0.9800 ?
C2 C14 1.530(2) ?
C2 C1 1.601(2) ?
C14 H14A 0.9700 ?
C14 H14B 0.9700 ?
C22 C1 1.565(2) ?
C6 H6A 0.9700 ?
C6 H6B 0.9700 ?
C23 C24 1.376(2) ?
C20 C15 1.390(3) ?
C20 C19 1.402(2) ?
C5 H5A 0.9700 ?
C5 H5B 0.9700 ?
C27 C26 1.389(2) ?
C27 H27 0.9300 ?
C15 C16 1.393(3) ?
C11 C10 1.374(2) ?
C11 C12 1.385(2) ?
C11 H11 0.9300 ?
C10 C9 1.382(2) ?
C12 H12 0.9300 ?
C24 C25 1.389(3) ?
C24 H24 0.9300 ?
C8 C9 1.381(2) ?
C8 H8 0.9300 ?
C25 C26 1.379(3) ?
C25 H25 0.9300 ?
C9 H9 0.9300 ?
C26 H26 0.9300 ?
C16 C17 1.366(3) ?
C16 H16 0.9300 ?
C19 C18 1.379(3) ?
C19 H19 0.9300 ?
C18 C17 1.374(4) ?
C18 H18 0.9300 ?
C13 H13A 0.9600 ?
C13 H13B 0.9600 ?
C13 H13C 0.9600 ?
C17 H17 0.9300 ?

loop_
_geom_hbond_atom_site_label_D
_geom_hbond_atom_site_label_H
_geom_hbond_atom_site_label_A
_geom_hbond_site_symmetry_A
_geom_hbond_distance_DH
_geom_hbond_distance_HA
_geom_hbond_distance_DA
_geom_hbond_angle_DHA
N2 H2 O4 3 0.86 2.13 2.949(2) 160
C9 H9 O3 2_645 0.93 2.42 3.312(2) 160

loop_
_geom_torsion_atom_site_label_1
_geom_torsion_atom_site_label_2
_geom_torsion_atom_site_label_3
_geom_torsion_atom_site_label_4
_geom_torsion
_geom_torsion_publ_flag
C4 C3 C7 C12 165.30(15) ?
C2 C3 C7 C12 -72.33(18) ?
C4 C3 C7 C8 -12.5(2) ?
C2 C3 C7 C8 109.86(17) ?
C5 N1 C4 C6 54.57(15) ?
C1 N1 C4 C6 -171.95(11) ?
C5 N1 C4 C3 178.25(12) ?
C1 N1 C4 C3 -48.27(14) ?
C7 C3 C4 N1 169.57(12) ?
C2 C3 C4 N1 40.95(13) ?
C7 C3 C4 C6 -78.07(17) ?
C2 C3 C4 C6 153.31(13) ?
O3 C21 C2 C14 138.12(15) ?
C20 C21 C2 C14 -42.31(16) ?
O3 C21 C2 C3 15.4(2) ?
C20 C21 C2 C3 -165.02(13) ?
O3 C21 C2 C1 -100.34(17) ?
C20 C21 C2 C1 79.23(16) ?
C7 C3 C2 C14 -28.19(17) ?
C4 C3 C2 C14 101.49(14) ?
C7 C3 C2 C21 89.17(14) ?
C4 C3 C2 C21 -141.15(12) ?
C7 C3 C2 C1 -151.46(11) ?
C4 C3 C2 C1 -21.77(13) ?
C15 O2 C14 C2 -51.93(18) ?
C21 C2 C14 O2 64.87(15) ?
C3 C2 C14 O2 -173.35(12) ?
C1 C2 C14 O2 -54.96(17) ?
C23 N2 C22 O4 -173.97(15) ?
C23 N2 C22 C1 2.00(17) ?
N1 C4 C6 S1 -37.67(13) ?
C3 C4 C6 S1 -147.90(11) ?
C5 S1 C6 C4 12.63(11) ?
C5 N1 C1 C28 -71.78(16) ?
C4 N1 C1 C28 160.10(11) ?
C5 N1 C1 C22 40.80(17) ?
C4 N1 C1 C22 -87.32(14) ?
C5 N1 C1 C2 161.65(12) ?
C4 N1 C1 C2 33.53(13) ?
C27 C28 C1 N1 -54.2(2) ?
C23 C28 C1 N1 122.59(13) ?
C27 C28 C1 C22 -173.88(16) ?
C23 C28 C1 C22 2.89(15) ?
C27 C28 C1 C2 62.7(2) ?
C23 C28 C1 C2 -120.57(14) ?
O4 C22 C1 N1 54.2(2) ?
N2 C22 C1 N1 -121.79(14) ?
O4 C22 C1 C28 173.07(15) ?
N2 C22 C1 C28 -2.93(15) ?
O4 C22 C1 C2 -59.9(2) ?
N2 C22 C1 C2 124.09(13) ?
C14 C2 C1 N1 -129.09(13) ?
C21 C2 C1 N1 114.74(13) ?
C3 C2 C1 N1 -5.61(13) ?
C14 C2 C1 C28 108.88(15) ?
C21 C2 C1 C28 -7.29(18) ?
C3 C2 C1 C28 -127.65(13) ?
C14 C2 C1 C22 -8.42(17) ?
C21 C2 C1 C22 -124.59(13) ?
C3 C2 C1 C22 115.05(13) ?
C27 C28 C23 C24 -2.8(2) ?
C1 C28 C23 C24 -179.96(14) ?
C27 C28 C23 N2 175.20(14) ?
C1 C28 C23 N2 -1.96(17) ?
C22 N2 C23 C24 177.76(16) ?
C22 N2 C23 C28 -0.08(18) ?
O3 C21 C20 C15 -171.66(16) ?
C2 C21 C20 C15 8.8(2) ?
O3 C21 C20 C19 14.3(2) ?
C2 C21 C20 C19 -165.29(15) ?
C1 N1 C5 S1 -170.89(10) ?
C4 N1 C5 S1 -43.24(13) ?
C6 S1 C5 N1 15.87(11) ?
C23 C28 C27 C26 2.2(2) ?
C1 C28 C27 C26 178.71(15) ?
C14 O2 C15 C20 12.9(2) ?
C14 O2 C15 C16 -167.10(14) ?
C19 C20 C15 O2 -176.85(15) ?
C21 C20 C15 O2 9.0(2) ?
C19 C20 C15 C16 3.2(2) ?
C21 C20 C15 C16 -171.00(15) ?
C13 O1 C10 C11 1.3(3) y
C13 O1 C10 C9 -179.4(2) y
C12 C11 C10 O1 179.71(18) ?
C12 C11 C10 C9 0.5(3) ?
C8 C7 C12 C11 -1.5(3) ?
C3 C7 C12 C11 -179.45(16) ?
C10 C11 C12 C7 1.3(3) ?
C28 C23 C24 C25 1.6(2) ?
N2 C23 C24 C25 -175.98(16) ?
C12 C7 C8 C9 -0.1(3) ?
C3 C7 C8 C9 177.75(17) ?
C23 C24 C25 C26 0.0(3) ?
C7 C8 C9 C10 1.9(3) ?
O1 C10 C9 C8 178.66(17) ?
C11 C10 C9 C8 -2.1(3) ?
C24 C25 C26 C27 -0.5(3) ?
C28 C27 C26 C25 -0.6(3) ?
O2 C15 C16 C17 178.24(17) ?
C20 C15 C16 C17 -1.8(3) ?
C15 C20 C19 C18 -2.0(3) ?
C21 C20 C19 C18 172.15(18) ?
C20 C19 C18 C17 -0.5(3) ?
C15 C16 C17 C18 -0.8(3) ?
C19 C18 C17 C16 2.0(3) ?
